data_7207717
loop_
_publ_author_name
'Miyata, Yasuo'
'Yoshikawa, Eiji'
'Minari, Takeo'
'Tsukagoshi, Kazuhito'
'Yamaguchi, Shigehiro'

_publ_section_title
;
 High-performance organic field-effect transistors based on
 dihexyl-substituted
 dibenzo[d,d&#x2032;]thieno[3,2-b;4,5-b&#x2032;]dithiophene
;
_journal_issue 16
_journal_name_full 'Journal of Materials Chemistry'
_journal_page_first 7715
_journal_paper_doi 10.1039/c2jm30840a
_journal_volume 22
_journal_year 2012
_chemical_formula_moiety 'C28 H32 S3'
_chemical_formula_sum 'C28 H32 S3'
_chemical_formula_weight 464.72
_chemical_name_common '_C6-DBTDT'
_chemical_name_systematic
;
_C6-DBTDT
;
_space_group_IT_number 57
_symmetry_cell_setting orthorhombic
_symmetry_Int_Tables_number 57
_symmetry_space_group_name_Hall '-P 2c 2b'
_symmetry_space_group_name_H-M 'P b c m'
_atom_sites_solution_hydrogens geom
_atom_sites_solution_primary direct
_atom_sites_solution_secondary difmap
_audit_creation_method SHELXL-97
_cell_angle_alpha 90
_cell_angle_beta 90
_cell_angle_gamma 90
_cell_formula_units_Z 4
_cell_length_a 4.12(3)
_cell_length_b 11.09(11)
_cell_length_c 52.8(6)
_cell_measurement_reflns_used 907
_cell_measurement_temperature 123(2)
_cell_measurement_theta_max 27.8764
_cell_measurement_theta_min 0.7810
_cell_volume 2412(4)
_computing_structure_refinement 'SHELXL-97 (Sheldrick, 1997)'
_computing_structure_solution 'SHELXS-97 (Sheldrick, 1990)'
_diffrn_ambient_temperature 123(2)
_diffrn_detector_area_resol_mean 28.5714
_diffrn_measured_fraction_theta_full 0.469
_diffrn_measured_fraction_theta_max 0.469
_diffrn_measurement_device_type
;
;
_diffrn_measurement_method dtprofit.ref
_diffrn_radiation_monochromator 'RIGAKU VariMax'
_diffrn_radiation_source 'fine-focus sealed tube'
_diffrn_radiation_type MoK\a
_diffrn_radiation_wavelength 0.71070
_diffrn_reflns_av_R_equivalents 0.1283
_diffrn_reflns_av_sigmaI/netI 0.0713
_diffrn_reflns_limit_h_max 4
_diffrn_reflns_limit_h_min -4
_diffrn_reflns_limit_k_max 12
_diffrn_reflns_limit_k_min -11
_diffrn_reflns_limit_l_max 62
_diffrn_reflns_limit_l_min -62
_diffrn_reflns_number 2284
_diffrn_reflns_theta_full 24.98
_diffrn_reflns_theta_max 24.98
_diffrn_reflns_theta_min 3.09
_exptl_absorpt_coefficient_mu 0.321
_exptl_absorpt_correction_type none
_exptl_crystal_colour colorless
_exptl_crystal_density_diffrn 1.279
_exptl_crystal_density_method 'not measured'
_exptl_crystal_description Needle
_exptl_crystal_F_000 992
_exptl_crystal_size_max 0.20
_exptl_crystal_size_mid 0.20
_exptl_crystal_size_min 0.02
_refine_diff_density_max 0.628
_refine_diff_density_min -0.976
_refine_diff_density_rms 0.151
_refine_ls_extinction_method none
_refine_ls_goodness_of_fit_ref 1.519
_refine_ls_hydrogen_treatment constr
_refine_ls_matrix_type full
_refine_ls_number_parameters 143
_refine_ls_number_reflns 999
_refine_ls_number_restraints 96
_refine_ls_restrained_S_all 1.454
_refine_ls_R_factor_all 0.1328
_refine_ls_R_factor_gt 0.1186
_refine_ls_shift/su_max 0.000
_refine_ls_shift/su_mean 0.000
_refine_ls_structure_factor_coef Fsqd
_refine_ls_weighting_details 'calc w=1/[\s^2^(Fo^2^)+(0.2000P)^2^+0.0000P] where P=(Fo^2^+2Fc^2^)/3'
_refine_ls_weighting_scheme calc
_refine_ls_wR_factor_gt 0.3177
_refine_ls_wR_factor_ref 0.3325
_reflns_number_gt 874
_reflns_number_total 999
_reflns_threshold_expression >2sigma(I)
_cod_data_source_file c2jm30840a.txt
_cod_data_source_block C6-DBTDT
_cod_depositor_comments
;
The following automatic conversions were performed:

'_exptl_absorpt_correction_type' value 'None' changed to 'none'
according to /home/saulius/struct/CIF-dictionaries/cif_core.dic
dictionary named 'cif_core.dic' version 2.4.1 from 2010-06-29.

Automatic conversion script
Id: cif_fix_values 1715 2011-07-08 13:25:40Z adriana 
;
_cod_original_cell_volume 2412(39)
_cod_original_sg_symbol_H-M Pbcm
_cod_database_code 7207717
_saturn70 (4x4

loop_
_symmetry_equiv_pos_as_xyz
'x, y, z'
'-x, -y, z+1/2'
'x, -y+1/2, -z'
'-x, y+1/2, -z+1/2'
'-x, -y, -z'
'x, y, -z-1/2'
'-x, y-1/2, z'
'x, -y-1/2, z-1/2'

loop_
_atom_site_label
_atom_site_type_symbol
_atom_site_fract_x
_atom_site_fract_y
_atom_site_fract_z
_atom_site_U_iso_or_equiv
_atom_site_adp_type
_atom_site_occupancy
_atom_site_symmetry_multiplicity
_atom_site_calc_flag
_atom_site_refinement_flags
S1 S -0.0156(5) 0.38696(17) 0.21332(2) 0.0245(10) Uani 1 1 d .
S2 S 0.4588(7) 0.0960(2) 0.2500 0.0234(11) Uani 1 2 d S
C1 C 0.1364(19) 0.2917(5) 0.18924(8) 0.024(2) Uani 1 1 d U
C2 C 0.0983(17) 0.3093(6) 0.16313(8) 0.0210(18) Uani 1 1 d U
H14 H -0.0103 0.3773 0.1573 0.025 Uiso 1 1 calc R
C3 C 0.2207(17) 0.2263(5) 0.14578(8) 0.0257(19) Uani 1 1 d U
C4 C 0.3900(19) 0.1252(5) 0.15530(9) 0.0287(19) Uani 1 1 d U
H15 H 0.4735 0.0696 0.1438 0.034 Uiso 1 1 calc R
C5 C 0.4376(16) 0.1049(6) 0.18119(10) 0.0231(19) Uani 1 1 d U
H16 H 0.5547 0.0384 0.1868 0.028 Uiso 1 1 calc R
C6 C 0.3027(17) 0.1885(5) 0.19884(8) 0.0182(16) Uani 1 1 d U
C7 C 0.3019(19) 0.1912(5) 0.22620(8) 0.0258(18) Uani 1 1 d U
C8 C 0.1423(18) 0.2912(5) 0.23644(8) 0.0206(19) Uani 1 1 d U
C17 C 0.163(2) 0.2419(5) 0.11725(7) 0.030(2) Uani 1 1 d U
H1 H -0.0642 0.2266 0.1138 0.036 Uiso 1 1 calc R
H2 H 0.2883 0.1811 0.1083 0.036 Uiso 1 1 calc R
C18 C 0.2519(18) 0.3663(5) 0.10635(8) 0.0250(19) Uani 1 1 d U
H3 H 0.4777 0.3837 0.1101 0.030 Uiso 1 1 calc R
H4 H 0.1203 0.4276 0.1145 0.030 Uiso 1 1 calc R
C19 C 0.198(2) 0.3718(5) 0.07746(8) 0.028(2) Uani 1 1 d U
H5 H 0.3351 0.3121 0.0694 0.034 Uiso 1 1 calc R
H6 H -0.0260 0.3510 0.0738 0.034 Uiso 1 1 calc R
C20 C 0.2720(17) 0.4966(5) 0.06589(8) 0.0235(18) Uani 1 1 d U
H7 H 0.4987 0.5158 0.0688 0.028 Uiso 1 1 calc R
H8 H 0.1422 0.5570 0.0745 0.028 Uiso 1 1 calc R
C21 C 0.201(2) 0.5027(5) 0.03714(8) 0.034(2) Uani 1 1 d U
H9 H 0.3315 0.4425 0.0285 0.041 Uiso 1 1 calc R
H10 H -0.0253 0.4835 0.0342 0.041 Uiso 1 1 calc R
C22 C 0.276(2) 0.6278(6) 0.02583(9) 0.037(2) Uani 1 1 d U
H11 H 0.1599 0.6884 0.0351 0.056 Uiso 1 1 calc R
H12 H 0.2089 0.6296 0.0084 0.056 Uiso 1 1 calc R
H13 H 0.5046 0.6432 0.0269 0.056 Uiso 1 1 calc R

loop_
_atom_site_aniso_label
_atom_site_aniso_U_11
_atom_site_aniso_U_22
_atom_site_aniso_U_33
_atom_site_aniso_U_23
_atom_site_aniso_U_13
_atom_site_aniso_U_12
S1 0.033(2) 0.0208(15) 0.0193(10) -0.0001(5) 0.0004(4) 0.0035(10)
S2 0.033(3) 0.0172(18) 0.0202(12) 0.000 0.000 0.0061(13)
C1 0.024(5) 0.020(4) 0.028(2) -0.003(2) 0.002(2) -0.011(4)
C2 0.018(5) 0.015(3) 0.031(2) 0.0041(19) 0.000(2) 0.000(4)
C3 0.022(5) 0.029(4) 0.026(2) -0.0009(19) 0.000(2) -0.018(4)
C4 0.034(5) 0.028(4) 0.024(2) 0.0024(19) 0.002(2) -0.014(4)
C5 0.027(5) 0.020(4) 0.022(2) 0.001(2) -0.002(2) -0.001(4)
C6 0.009(4) 0.017(3) 0.028(2) 0.0028(18) 0.002(2) 0.005(4)
C7 0.032(5) 0.016(4) 0.030(3) 0.001(2) 0.000(2) 0.002(4)
C8 0.020(5) 0.018(4) 0.024(3) -0.002(2) -0.001(2) 0.000(4)
C17 0.036(6) 0.028(4) 0.026(3) -0.006(2) -0.001(3) 0.005(4)
C18 0.027(5) 0.027(4) 0.022(2) -0.0008(17) -0.0022(19) -0.002(4)
C19 0.032(6) 0.027(4) 0.025(2) 0.0032(19) 0.001(2) -0.006(4)
C20 0.013(5) 0.026(4) 0.032(3) -0.0010(19) 0.000(2) 0.001(4)
C21 0.034(6) 0.038(4) 0.031(3) 0.003(2) 0.000(3) -0.009(5)
C22 0.042(6) 0.036(5) 0.034(2) 0.003(2) 0.001(2) 0.006(5)

loop_
_atom_type_symbol
_atom_type_description
_atom_type_scat_dispersion_real
_atom_type_scat_dispersion_imag
_atom_type_scat_source
C C 0.0033 0.0016 'International Tables Vol C Tables 4.2.6.8 and 6.1.1.4'
H H 0.0000 0.0000 'International Tables Vol C Tables 4.2.6.8 and 6.1.1.4'
S S 0.1246 0.1234 'International Tables Vol C Tables 4.2.6.8 and 6.1.1.4'

loop_
_geom_angle_atom_site_label_1
_geom_angle_atom_site_label_2
_geom_angle_atom_site_label_3
_geom_angle
_geom_angle_site_symmetry_1
_geom_angle_site_symmetry_3
C8 S1 C1 90.4(8) . .
C7 S2 C7 90.8(9) . 6_556
C2 C1 C6 121.0(5) . .
C2 C1 S1 125.8(7) . .
C6 C1 S1 113.2(7) . .
C3 C2 C1 121.0(8) . .
C3 C2 H14 119.5 . .
C1 C2 H14 119.5 . .
C2 C3 C4 118.0(8) . .
C2 C3 C17 121.0(7) . .
C4 C3 C17 121.0(5) . .
C5 C4 C3 123.0(6) . .
C5 C4 H15 118.5 . .
C3 C4 H15 118.5 . .
C4 C5 C6 118.6(8) . .
C4 C5 H16 120.7 . .
C6 C5 H16 120.7 . .
C5 C6 C1 118.4(8) . .
C5 C6 C7 131.9(6) . .
C1 C6 C7 109.7(5) . .
C8 C7 C6 113.9(5) . .
C8 C7 S2 111.8(8) . .
C6 C7 S2 134.3(6) . .
C7 C8 C8 112.8(4) . 6_556
C7 C8 S1 112.8(8) . .
C8 C8 S1 134.4(4) 6_556 .
C3 C17 C18 115.6(5) . .
C3 C17 H1 108.4 . .
C18 C17 H1 108.4 . .
C3 C17 H2 108.4 . .
C18 C17 H2 108.4 . .
H1 C17 H2 107.5 . .
C17 C18 C19 111.8(5) . .
C17 C18 H3 109.3 . .
C19 C18 H3 109.3 . .
C17 C18 H4 109.3 . .
C19 C18 H4 109.3 . .
H3 C18 H4 107.9 . .
C20 C19 C18 113.5(5) . .
C20 C19 H5 108.9 . .
C18 C19 H5 108.9 . .
C20 C19 H6 108.9 . .
C18 C19 H6 108.9 . .
H5 C19 H6 107.7 . .
C19 C20 C21 113.0(5) . .
C19 C20 H7 109.0 . .
C21 C20 H7 109.0 . .
C19 C20 H8 109.0 . .
C21 C20 H8 109.0 . .
H7 C20 H8 107.8 . .
C22 C21 C20 112.5(5) . .
C22 C21 H9 109.1 . .
C20 C21 H9 109.1 . .
C22 C21 H10 109.1 . .
C20 C21 H10 109.1 . .
H9 C21 H10 107.8 . .
C21 C22 H11 109.5 . .
C21 C22 H12 109.5 . .
H11 C22 H12 109.5 . .
C21 C22 H13 109.5 . .
H11 C22 H13 109.5 . .
H12 C22 H13 109.5 . .

loop_
_geom_bond_atom_site_label_1
_geom_bond_atom_site_label_2
_geom_bond_distance
_geom_bond_site_symmetry_2
S1 C8 1.744(13) .
S1 C1 1.767(13) .
S2 C7 1.765(13) .
S2 C7 1.765(13) 6_556
C1 C2 1.401(17) .
C1 C6 1.428(12) .
C2 C3 1.393(12) .
C2 H14 0.9300 .
C3 C4 1.413(13) .
C3 C17 1.535(18) .
C4 C5 1.399(16) .
C4 H15 0.9300 .
C5 C6 1.427(12) .
C5 H16 0.9300 .
C6 C7 1.445(17) .
C7 C8 1.398(12) .
C8 C8 1.432(18) 6_556
C17 C18 1.539(15) .
C17 H1 0.9700 .
C17 H2 0.9700 .
C18 C19 1.543(18) .
C18 H3 0.9700 .
C18 H4 0.9700 .
C19 C20 1.543(15) .
C19 H5 0.9700 .
C19 H6 0.9700 .
C20 C21 1.547(18) .
C20 H7 0.9700 .
C20 H8 0.9700 .
C21 C22 1.541(15) .
C21 H9 0.9700 .
C21 H10 0.9700 .
C22 H11 0.9600 .
C22 H12 0.9600 .
C22 H13 0.9600 .

loop_
_geom_torsion_atom_site_label_1
_geom_torsion_atom_site_label_2
_geom_torsion_atom_site_label_3
_geom_torsion_atom_site_label_4
_geom_torsion
_geom_torsion_site_symmetry_1
_geom_torsion_site_symmetry_4
C8 S1 C1 C2 178.8(6) . .
C8 S1 C1 C6 0.4(6) . .
C6 C1 C2 C3 0.2(10) . .
S1 C1 C2 C3 -178.1(6) . .
C1 C2 C3 C4 -1.2(11) . .
C1 C2 C3 C17 176.7(7) . .
C2 C3 C4 C5 0.3(11) . .
C17 C3 C4 C5 -177.5(7) . .
C3 C4 C5 C6 1.5(10) . .
C4 C5 C6 C1 -2.5(10) . .
C4 C5 C6 C7 178.2(7) . .
C2 C1 C6 C5 1.7(10) . .
S1 C1 C6 C5 -179.8(5) . .
C2 C1 C6 C7 -178.9(7) . .
S1 C1 C6 C7 -0.4(7) . .
C5 C6 C7 C8 179.5(8) . .
C1 C6 C7 C8 0.2(8) . .
C5 C6 C7 S2 -0.5(12) . .
C1 C6 C7 S2 -179.8(6) . .
C7 S2 C7 C8 0.8(8) 6_556 .
C7 S2 C7 C6 -179.3(5) 6_556 .
C6 C7 C8 C8 179.5(4) . 6_556
S2 C7 C8 C8 -0.6(6) . 6_556
C6 C7 C8 S1 0.1(8) . .
S2 C7 C8 S1 -180.0(4) . .
C1 S1 C8 C7 -0.2(6) . .
C1 S1 C8 C8 -179.4(3) . 6_556
C2 C3 C17 C18 51.4(11) . .
C4 C3 C17 C18 -130.8(9) . .
C3 C17 C18 C19 177.9(6) . .
C17 C18 C19 C20 177.9(6) . .
C18 C19 C20 C21 -177.3(6) . .
C19 C20 C21 C22 179.9(6) . .
